data_4033796
loop_
_publ_author_name
'Guy, Laure'
'Mosser, Ma\"elle'
'Pitrat, Delphine'
'Mulatier, Jean-Christophe'
'Kuku\/lka, Mercedes'
'Srebro-Hooper, Monika'
'Jeanneau, Erwann'
'Bensalah-Ledoux, Amina'
'Baguenard, Bruno'
'Guy, St\'ephan'

_publ_section_title
;
 Modulation of Chiroptical Properties in a Series of Helicene-like
 Compounds.
;
_journal_issue 17
_journal_name_full 'The Journal of organic chemistry'
_journal_page_first 10870
_journal_page_last 10876
_journal_paper_doi 10.1021/acs.joc.9b01465
_journal_volume 84
_journal_year 2019
_chemical_formula_moiety 'C42 H30 N4 O2, 4(H2 O)'
_chemical_formula_sum 'C42 H38 N4 O6'
_chemical_formula_weight 694.76
_space_group_crystal_system orthorhombic
_space_group_IT_number 60
_space_group_name_Hall '-P 2n 2ab'
_space_group_name_H-M_alt 'P b c n'
_atom_sites_solution_hydrogens mixed
_atom_sites_solution_primary dual
_audit_creation_date 2019-04-14
_audit_creation_method
;
Olex2 1.2
(compiled 2018.05.29 svn.r3508 for OlexSys, GUI svn.r5506)
;
_cell_angle_alpha 90
_cell_angle_beta 90
_cell_angle_gamma 90
_cell_formula_units_Z 4
_cell_length_a 13.9994(10)
_cell_length_b 15.5034(11)
_cell_length_c 15.4665(13)
_cell_measurement_reflns_used 7950
_cell_measurement_temperature 100
_cell_measurement_theta_max 66.8480
_cell_measurement_theta_min 4.9970
_cell_volume 3356.8(4)
_computing_cell_refinement 'CrysAlisPro 1.171.39.46 (Rigaku OD, 2018)'
_computing_data_collection 'CrysAlisPro 1.171.39.46 (Rigaku OD, 2018)'
_computing_data_reduction 'CrysAlisPro 1.171.39.46 (Rigaku OD, 2018)'
_computing_molecular_graphics 'Olex2 (Dolomanov et al., 2009)'
_computing_publication_material 'Olex2 (Dolomanov et al., 2009)'
_computing_structure_refinement 'ShelXL (Sheldrick, 2015)'
_computing_structure_solution 'ShelXT (Sheldrick, 2015)'
_diffrn_ambient_temperature 100
_diffrn_detector 'CCD plate'
_diffrn_detector_area_resol_mean 10.4685
_diffrn_detector_type Atlas
_diffrn_measured_fraction_theta_full 0.995
_diffrn_measured_fraction_theta_max 0.995
_diffrn_measurement_details
;
List of Runs (angles in degrees, time in seconds):

  # Type    Start    End  Width  t~exp~   \w     \q     \k     \f   Frames
--------------------------------------------------------------------------
  1  \w    -33.00  66.00   1.00    3.21    --   41.64 -37.00 -30.00   99
  2  \w     13.00 115.00   1.00    3.21    --   41.64  57.00 -60.00  102
  3  \w     56.00 171.00   1.00   12.84    --   92.50  22.00  80.46  115
  4  \w     19.00  96.00   1.00   12.84    --   92.50-125.00-180.00   77
  5  \w     10.00  83.00   1.00   12.84    --   92.50 -94.00  60.00   73
  6  \w     19.00  77.00   1.00   12.84    --   92.50 -45.00-120.00   58
  7  \w     10.00  83.00   1.00   12.84    --   92.50 -94.00   0.00   73
  8  \w     10.00  83.00   1.00   12.84    --   92.50 -94.00-150.00   73
  9  \w     75.00 130.00   1.00   12.84    --   92.50 -91.00 -90.65   55
 10  \w     65.00  98.00   1.00   12.84    --   92.50  30.00-150.00   33
 11  \w    115.00 145.00   1.00   12.84    --   92.50  30.00-150.00   30
 12  \w     42.00  69.00   1.00   12.84    --   92.50 -30.00-180.00   27
 13  \w     48.00  74.00   1.00   12.84    --   92.50 -77.00-150.00   26
 14  \w     67.00 130.00   1.00   12.84    --   92.50 -93.00  -0.17   63
;
_diffrn_measurement_device 'four-circle diffractometer'
_diffrn_measurement_device_type 'Xcalibur, Atlas, Gemini ultra'
_diffrn_measurement_method '\w scans'
_diffrn_orient_matrix_type 'CrysAlisPro convention (1999,Acta A55,543-557)'
_diffrn_orient_matrix_UB_11 -0.0078943000
_diffrn_orient_matrix_UB_12 0.0214028000
_diffrn_orient_matrix_UB_13 0.0970359000
_diffrn_orient_matrix_UB_21 0.0000839000
_diffrn_orient_matrix_UB_22 0.0971559000
_diffrn_orient_matrix_UB_23 -0.0214397000
_diffrn_orient_matrix_UB_31 -0.1096131000
_diffrn_orient_matrix_UB_32 -0.0014079000
_diffrn_orient_matrix_UB_33 -0.0070788000
_diffrn_radiation_monochromator mirror
_diffrn_radiation_probe x-ray
_diffrn_radiation_type CuK\a
_diffrn_radiation_wavelength 1.54184
_diffrn_reflns_av_R_equivalents 0.0639
_diffrn_reflns_av_unetI/netI 0.0332
_diffrn_reflns_Laue_measured_fraction_full 0.995
_diffrn_reflns_Laue_measured_fraction_max 0.995
_diffrn_reflns_limit_h_max 10
_diffrn_reflns_limit_h_min -16
_diffrn_reflns_limit_k_max 15
_diffrn_reflns_limit_k_min -18
_diffrn_reflns_limit_l_max 18
_diffrn_reflns_limit_l_min -18
_diffrn_reflns_number 18809
_diffrn_reflns_point_group_measured_fraction_full 0.995
_diffrn_reflns_point_group_measured_fraction_max 0.995
_diffrn_reflns_theta_full 66.905
_diffrn_reflns_theta_max 66.905
_diffrn_reflns_theta_min 4.255
_diffrn_source 'fine-focus sealed X-ray tube'
_diffrn_source_type 'Enhance Ultra (Cu) X-ray Source'
_exptl_absorpt_coefficient_mu 0.753
_exptl_absorpt_correction_T_max 0.915
_exptl_absorpt_correction_T_min 0.841
_exptl_absorpt_correction_type analytical
_exptl_absorpt_process_details
;
CrysAlisPro 1.171.39.46 (Rigaku Oxford Diffraction, 2018)
Analytical numeric absorption correction using a multifaceted crystal
			model based on expressions derived by R.C. Clark & J.S. Reid.
(Clark, R. C. & Reid, J. S. (1995). Acta Cryst. A51, 887-897)
Empirical absorption correction using spherical harmonics,
 implemented in SCALE3 ABSPACK scaling algorithm.
;
_exptl_crystal_colour yellow
_exptl_crystal_colour_primary yellow
_exptl_crystal_density_diffrn 1.375
_exptl_crystal_description block
_exptl_crystal_F_000 1464
_exptl_crystal_size_max 0.389
_exptl_crystal_size_mid 0.28
_exptl_crystal_size_min 0.161
_refine_diff_density_max 0.259
_refine_diff_density_min -0.225
_refine_diff_density_rms 0.059
_refine_ls_extinction_method none
_refine_ls_goodness_of_fit_ref 1.034
_refine_ls_hydrogen_treatment constr
_refine_ls_matrix_type full
_refine_ls_number_parameters 254
_refine_ls_number_reflns 2980
_refine_ls_number_restraints 0
_refine_ls_restrained_S_all 1.034
_refine_ls_R_factor_all 0.0509
_refine_ls_R_factor_gt 0.0467
_refine_ls_shift/su_max 0.000
_refine_ls_shift/su_mean 0.000
_refine_ls_structure_factor_coef Fsqd
_refine_ls_weighting_details 'w=1/[\s^2^(Fo^2^)+(0.0722P)^2^+1.4363P] where P=(Fo^2^+2Fc^2^)/3'
_refine_ls_weighting_scheme calc
_refine_ls_wR_factor_gt 0.1193
_refine_ls_wR_factor_ref 0.1243
_reflns_Friedel_coverage 0.000
_reflns_number_gt 2688
_reflns_number_total 2980
_reflns_threshold_expression 'I > 2\s(I)'
_cod_data_source_file jo9b01465_si_004.cif
_cod_data_source_block jcm1398a2
_cod_database_code 4033796
_shelx_shelxl_version_number 2018/3
_chemical_oxdiff_formula 'C42 H34 N4 O6'
_shelx_space_group_comment
;
The symmetry employed for this shelxl refinement is uniquely defined
by the following loop, which should always be used as a source of
symmetry information in preference to the above space-group names.
They are only intended as comments.
;
_shelx_estimated_absorpt_t_max 0.888
_shelx_estimated_absorpt_t_min 0.758
_reflns_odcompleteness_completeness 99.29
_reflns_odcompleteness_iscentric 1
_reflns_odcompleteness_theta 66.97
_olex2_refinement_description
;
1. Fixed Uiso
 At 1.2 times of:
  All C(H) groups, All C(H,H) groups
 At 1.5 times of:
  All C(H,H,H) groups, All O(H,H) groups
2. Others
 Fixed Sof: O3A(0.5) H3AA(0.5) H3AB(0.5) O3B(0.5) H3BA(0.5) H3BB(0.5)
3.a Free rotating group:
 O2(H2A,H2B), O3A(H3AA,H3AB), O3B(H3BA,H3BB)
3.b Secondary CH2 refined with riding coordinates:
 C6(H6A,H6B), C7(H7A,H7B)
3.c Aromatic/amide H refined with riding coordinates:
 C3(H3), C4(H4), C9(H9), C11(H11), C12(H12), C14(H14), C15(H15), C16(H16)
3.d Idealised Me refined as rotating group:
 C1(H1A,H1B,H1C)
;
_olex2_date_sample_data_collection 2014-11-10
_olex2_diffrn_ambient_temperature_device 'Oxford Cryosystems'
_olex2_exptl_crystal_mounting_method 'The crystal was mounted on a nylon loop in perfluoroether oil'
_olex2_submission_original_sample_id JCM1398A1
_olex2_submission_special_instructions 'No special instructions were received'
_oxdiff_exptl_absorpt_empirical_details
;
Empirical correction (ABSPACK) includes:
- Absorption correction using spherical harmonics
- Frame scaling
;
_oxdiff_exptl_absorpt_empirical_full_max 1.615
_oxdiff_exptl_absorpt_empirical_full_min 0.726

loop_
_space_group_symop_operation_xyz
'x, y, z'
'-x+1/2, -y+1/2, z+1/2'
'-x, y, -z+1/2'
'x+1/2, -y+1/2, -z'
'-x, -y, -z'
'x-1/2, y-1/2, -z-1/2'
'x, -y, z-1/2'
'-x-1/2, y-1/2, z'

loop_
_atom_site_label
_atom_site_type_symbol
_atom_site_fract_x
_atom_site_fract_y
_atom_site_fract_z
_atom_site_U_iso_or_equiv
_atom_site_adp_type
_atom_site_occupancy
_atom_site_site_symmetry_order
_atom_site_calc_flag
_atom_site_refinement_flags_posn
_atom_site_refinement_flags_occupancy
_atom_site_disorder_assembly
_atom_site_disorder_group
O1 O 0.53638(8) 0.91079(7) 0.83767(7) 0.0214(3) Uani 1 1 d . . . .
N1 N 0.33009(9) 0.67429(8) 0.51941(8) 0.0209(3) Uani 1 1 d . . . .
N2 N 0.48973(9) 0.65625(8) 0.62408(8) 0.0169(3) Uani 1 1 d . . . .
C1 C 0.56704(13) 0.99718(11) 0.84633(15) 0.0352(5) Uani 1 1 d . . . .
H1A H 0.587202 1.019209 0.789813 0.053 Uiso 1 1 calc GR . . .
H1B H 0.620851 0.999800 0.886767 0.053 Uiso 1 1 calc GR . . .
H1C H 0.514319 1.032453 0.868414 0.053 Uiso 1 1 calc GR . . .
C2 C 0.59741(11) 0.85391(9) 0.79633(10) 0.0174(3) Uani 1 1 d . . . .
C3 C 0.69612(11) 0.85879(10) 0.80299(10) 0.0215(3) Uani 1 1 d . . . .
H3 H 0.725237 0.906956 0.830325 0.026 Uiso 1 1 calc R . . .
C4 C 0.75183(11) 0.79307(10) 0.76956(10) 0.0219(3) Uani 1 1 d . . . .
H4 H 0.819349 0.795863 0.775066 0.026 Uiso 1 1 calc R . . .
C5 C 0.71044(10) 0.72338(10) 0.72824(10) 0.0189(3) Uani 1 1 d . . . .
C6 C 0.76763(10) 0.64566(10) 0.70036(11) 0.0218(4) Uani 1 1 d . . . .
H6A H 0.830535 0.645711 0.729606 0.026 Uiso 1 1 calc R . . .
H6B H 0.778517 0.647512 0.637142 0.026 Uiso 1 1 calc R . . .
C7 C 0.71229(11) 0.56396(10) 0.72427(10) 0.0206(3) Uani 1 1 d . . . .
H7A H 0.747878 0.512507 0.704295 0.025 Uiso 1 1 calc R . . .
H7B H 0.705483 0.560268 0.787876 0.025 Uiso 1 1 calc R . . .
C8 C 0.61499(11) 0.56566(10) 0.68287(10) 0.0183(3) Uani 1 1 d . . . .
C9 C 0.56782(11) 0.49318(10) 0.65493(10) 0.0199(3) Uani 1 1 d . . . .
H9 H 0.594627 0.437805 0.665072 0.024 Uiso 1 1 calc R . . .
C10 C 0.48010(11) 0.50051(9) 0.61142(10) 0.0193(3) Uani 1 1 d . . . .
C11 C 0.42680(11) 0.42658(10) 0.58406(10) 0.0221(3) Uani 1 1 d . . . .
H11 H 0.450027 0.370406 0.596725 0.026 Uiso 1 1 calc R . . .
C12 C 0.34376(11) 0.43584(10) 0.54038(10) 0.0224(4) Uani 1 1 d . . . .
H12 H 0.308648 0.385978 0.524112 0.027 Uiso 1 1 calc R . . .
C13 C 0.30783(11) 0.51932(10) 0.51823(10) 0.0205(3) Uani 1 1 d . . . .
C14 C 0.22260(11) 0.53033(11) 0.47128(10) 0.0240(4) Uani 1 1 d . . . .
H14 H 0.185577 0.481523 0.455270 0.029 Uiso 1 1 calc R . . .
C15 C 0.19314(11) 0.61135(11) 0.44874(11) 0.0258(4) Uani 1 1 d . . . .
H15 H 0.135954 0.619975 0.416820 0.031 Uiso 1 1 calc R . . .
C16 C 0.25004(11) 0.68130(11) 0.47426(10) 0.0237(4) Uani 1 1 d . . . .
H16 H 0.229815 0.737525 0.458073 0.028 Uiso 1 1 calc R . . .
C17 C 0.35949(11) 0.59410(10) 0.54263(10) 0.0184(3) Uani 1 1 d . . . .
C18 C 0.44611(10) 0.58468(9) 0.59349(9) 0.0170(3) Uani 1 1 d . . . .
C19 C 0.56898(10) 0.64648(9) 0.67047(9) 0.0165(3) Uani 1 1 d . . . .
C20 C 0.61069(10) 0.72200(9) 0.71531(9) 0.0165(3) Uani 1 1 d . . . .
C21 C 0.55325(10) 0.78667(9) 0.75192(10) 0.0157(3) Uani 1 1 d . . . .
O2 O 0.42676(9) 0.83025(8) 0.48790(8) 0.0341(3) Uani 1 1 d . . . .
H2A H 0.405230 0.781960 0.505283 0.051 Uiso 1 1 d G . . .
H2B H 0.453720 0.851870 0.532155 0.051 Uiso 1 1 d G . . .
O3A O 0.5535(2) 0.79807(19) 0.3606(2) 0.0392(7) Uani 0.5 1 d . P A 1
H3AA H 0.610269 0.795521 0.379992 0.059 Uiso 0.5 1 d G P A 1
H3AB H 0.515838 0.812617 0.401151 0.059 Uiso 0.5 1 d G P A 1
O3B O 0.5128(3) 0.7647(3) 0.3203(3) 0.0667(11) Uani 0.5 1 d . P B 2
H3BA H 0.473760 0.775744 0.362567 0.100 Uiso 0.5 1 d G P B 2
H3BB H 0.523185 0.811665 0.290796 0.100 Uiso 0.5 1 d G P B 2

loop_
_atom_site_aniso_label
_atom_site_aniso_U_11
_atom_site_aniso_U_22
_atom_site_aniso_U_33
_atom_site_aniso_U_23
_atom_site_aniso_U_13
_atom_site_aniso_U_12
O1 0.0244(6) 0.0150(5) 0.0248(6) -0.0045(4) 0.0029(4) -0.0022(4)
N1 0.0233(7) 0.0216(7) 0.0179(7) -0.0005(5) -0.0012(5) -0.0011(5)
N2 0.0192(6) 0.0171(6) 0.0145(6) -0.0009(5) 0.0020(5) -0.0001(5)
C1 0.0293(9) 0.0183(8) 0.0582(13) -0.0106(8) -0.0011(8) -0.0027(7)
C2 0.0210(7) 0.0148(7) 0.0164(7) 0.0024(5) 0.0004(6) 0.0000(5)
C3 0.0226(8) 0.0185(7) 0.0233(8) 0.0017(6) -0.0050(6) -0.0053(6)
C4 0.0165(7) 0.0238(8) 0.0254(8) 0.0055(6) -0.0018(6) -0.0012(6)
C5 0.0196(7) 0.0188(7) 0.0183(8) 0.0054(6) 0.0009(6) 0.0012(6)
C6 0.0174(7) 0.0238(8) 0.0242(8) 0.0027(6) 0.0015(6) 0.0036(6)
C7 0.0229(8) 0.0195(8) 0.0194(8) 0.0016(6) 0.0020(6) 0.0059(6)
C8 0.0225(7) 0.0181(7) 0.0144(7) 0.0015(6) 0.0044(6) 0.0026(6)
C9 0.0259(8) 0.0159(7) 0.0178(8) 0.0014(6) 0.0067(6) 0.0039(6)
C10 0.0256(8) 0.0171(7) 0.0152(7) -0.0001(6) 0.0075(6) -0.0007(6)
C11 0.0292(8) 0.0165(7) 0.0205(8) -0.0009(6) 0.0097(6) -0.0024(6)
C12 0.0282(8) 0.0191(8) 0.0200(8) -0.0045(6) 0.0075(6) -0.0060(6)
C13 0.0225(7) 0.0229(8) 0.0160(7) -0.0048(6) 0.0065(6) -0.0045(6)
C14 0.0242(8) 0.0283(8) 0.0194(8) -0.0068(6) 0.0040(6) -0.0060(7)
C15 0.0230(8) 0.0330(9) 0.0215(8) -0.0035(7) -0.0019(6) -0.0018(7)
C16 0.0242(8) 0.0254(8) 0.0214(8) 0.0001(6) -0.0015(6) 0.0008(6)
C17 0.0214(7) 0.0198(8) 0.0142(7) -0.0024(6) 0.0046(6) -0.0008(6)
C18 0.0201(7) 0.0163(7) 0.0146(7) -0.0005(6) 0.0052(6) -0.0004(6)
C19 0.0178(7) 0.0183(8) 0.0135(7) 0.0007(6) 0.0036(5) 0.0015(5)
C20 0.0185(7) 0.0161(7) 0.0149(7) 0.0036(6) 0.0002(5) 0.0001(6)
C21 0.0172(7) 0.0143(7) 0.0156(7) 0.0025(6) -0.0007(5) -0.0008(5)
O2 0.0429(8) 0.0280(7) 0.0314(7) 0.0025(5) -0.0038(6) -0.0093(5)
O3A 0.0497(18) 0.0339(15) 0.0342(16) -0.0025(13) 0.0084(13) -0.0004(14)
O3B 0.059(2) 0.088(3) 0.052(2) 0.021(2) 0.0157(18) 0.043(2)

loop_
_atom_type_symbol
_atom_type_description
_atom_type_scat_dispersion_real
_atom_type_scat_dispersion_imag
_atom_type_scat_source
C C 0.0181 0.0091 'International Tables Vol C Tables 4.2.6.8 and 6.1.1.4'
H H 0.0000 0.0000 'International Tables Vol C Tables 4.2.6.8 and 6.1.1.4'
N N 0.0311 0.0180 'International Tables Vol C Tables 4.2.6.8 and 6.1.1.4'
O O 0.0492 0.0322 'International Tables Vol C Tables 4.2.6.8 and 6.1.1.4'

loop_
_exptl_crystal_face_index_h
_exptl_crystal_face_index_k
_exptl_crystal_face_index_l
_exptl_crystal_face_perp_dist
-3 4 9 0.0588
-1 -6 -8 0.0620
-4 -8 3 0.1547
4 8 -3 0.1547
8 -3 2 0.1169
-5 7 -4 0.0761
9 -1 -3 0.1449
9 1 2 0.1431
2 -4 -9 0.0907
-2 -4 -9 0.0809

loop_
_geom_angle_atom_site_label_1
_geom_angle_atom_site_label_2
_geom_angle_atom_site_label_3
_geom_angle
_geom_angle_site_symmetry_3
C2 O1 C1 117.40(12) .
C16 N1 C17 118.09(13) .
C19 N2 C18 118.17(12) .
O1 C2 C3 123.06(13) .
O1 C2 C21 115.50(13) .
C3 C2 C21 121.29(14) .
C4 C3 C2 119.57(14) .
C5 C4 C3 120.79(14) .
C4 C5 C6 122.24(13) .
C4 C5 C20 119.49(14) .
C20 C5 C6 118.19(13) .
C5 C6 C7 108.85(12) .
C8 C7 C6 109.93(12) .
C9 C8 C7 123.69(13) .
C9 C8 C19 117.44(14) .
C19 C8 C7 118.86(13) .
C8 C9 C10 120.33(14) .
C9 C10 C11 122.17(14) .
C9 C10 C18 117.51(13) .
C18 C10 C11 120.31(14) .
C12 C11 C10 120.72(14) .
C11 C12 C13 121.21(14) .
C14 C13 C12 122.11(14) .
C14 C13 C17 118.09(14) .
C17 C13 C12 119.79(14) .
C15 C14 C13 119.92(15) .
C14 C15 C16 117.86(15) .
N1 C16 C15 124.43(15) .
N1 C17 C13 121.58(14) .
N1 C17 C18 119.22(13) .
C13 C17 C18 119.20(14) .
N2 C18 C10 122.41(14) .
N2 C18 C17 118.94(13) .
C10 C18 C17 118.62(13) .
N2 C19 C8 123.44(13) .
N2 C19 C20 119.44(13) .
C8 C19 C20 117.06(13) .
C5 C20 C19 117.95(13) .
C21 C20 C5 119.92(13) .
C21 C20 C19 121.83(13) .
C2 C21 C20 118.61(13) .
C2 C21 C21 117.58(11) 3_656
C20 C21 C21 123.79(11) 3_656

loop_
_geom_bond_atom_site_label_1
_geom_bond_atom_site_label_2
_geom_bond_distance
_geom_bond_site_symmetry_2
O1 C1 1.413(2) .
O1 C2 1.3843(18) .
N1 C16 1.325(2) .
N1 C17 1.358(2) .
N2 C18 1.3520(19) .
N2 C19 1.330(2) .
C2 C3 1.388(2) .
C2 C21 1.393(2) .
C3 C4 1.383(2) .
C4 C5 1.383(2) .
C5 C6 1.510(2) .
C5 C20 1.411(2) .
C6 C7 1.530(2) .
C7 C8 1.505(2) .
C8 C9 1.373(2) .
C8 C19 1.422(2) .
C9 C10 1.405(2) .
C10 C11 1.432(2) .
C10 C18 1.416(2) .
C11 C12 1.352(2) .
C12 C13 1.430(2) .
C13 C14 1.407(2) .
C13 C17 1.418(2) .
C14 C15 1.367(2) .
C15 C16 1.402(2) .
C17 C18 1.453(2) .
C19 C20 1.481(2) .
C20 C21 1.404(2) .
C21 C21 1.492(3) 3_656

loop_
_geom_hbond_atom_site_label_D
_geom_hbond_atom_site_label_H
_geom_hbond_atom_site_label_A
_geom_hbond_distance_DH
_geom_hbond_distance_HA
_geom_hbond_distance_DA
_geom_hbond_angle_DHA
_geom_hbond_publ_flag
O2 H2A N1 0.85 1.99 2.8134(18) 164.3 yes
O3A H3AB O2 0.85 1.85 2.697(3) 172.6 yes

loop_
_exptl_oxdiff_crystal_face_indexfrac_h
_exptl_oxdiff_crystal_face_indexfrac_k
_exptl_oxdiff_crystal_face_indexfrac_l
_exptl_oxdiff_crystal_face_x
_exptl_oxdiff_crystal_face_y
_exptl_oxdiff_crystal_face_z
-3.0018 4.0144 8.9998 0.9829 0.1968 0.2597
-0.9933 -6.0185 -7.9982 -0.8971 -0.4133 0.1740
-3.9911 -8.0006 3.0071 0.1521 -0.8421 0.4275
3.9911 8.0006 -3.0071 -0.1521 0.8421 -0.4275
7.9948 -2.9840 2.0038 0.0675 -0.3322 -0.8863
-5.0000 6.9847 -4.0074 -0.1999 0.7641 0.5666
8.9933 -0.9926 -2.9995 -0.3833 -0.0314 -0.9632
8.9910 1.0179 2.0007 0.1450 0.0568 -1.0011
2.0027 -4.0159 -8.9999 -0.9751 -0.1970 -0.1502
-1.9937 -4.0220 -9.0003 -0.9437 -0.1980 0.2879
